data_2244223
loop_
_publ_author_name
'Herbig, Marcus'
'B&#xf6;hme, Uwe'

_publ_section_title
;
 Two polymorphs of
 <i>N</i>,<i>N</i>'-diphenyl-2-[1-(propyl-amino)-ethyl-idene]propanedi-amide.
;
_journal_coeditor_code PK2679
_journal_issue 'Pt 4'
_journal_name_full 'Acta crystallographica. Section E, Crystallographic communications'
_journal_page_first 308
_journal_page_last 312
_journal_paper_doi 10.1107/S2056989023002141
_journal_volume 79
_journal_year 2023
_chemical_formula_iupac 'C20 H23 N3 O2'
_chemical_formula_moiety 'C20 H23 N3 O2'
_chemical_formula_sum 'C20 H23 N3 O2'
_chemical_formula_weight 337.41
_chemical_name_systematic
;
<i>N</i>,<i>N</i>'-Diphenyl-2-[1-(propylamino)ethylidene]propanediamide
;
_space_group_crystal_system monoclinic
_space_group_IT_number 14
_space_group_name_Hall '-P 2yn'
_space_group_name_H-M_alt 'P 1 21/n 1'
_atom_sites_solution_hydrogens mixed
_atom_sites_solution_primary direct
_audit_creation_method SHELXL-2018/3
_cell_angle_alpha 90
_cell_angle_beta 107.724(4)
_cell_angle_gamma 90
_cell_formula_units_Z 4
_cell_length_a 8.3881(4)
_cell_length_b 24.3653(9)
_cell_length_c 9.2614(5)
_cell_measurement_reflns_used 18377
_cell_measurement_temperature 193(2)
_cell_measurement_theta_max 27.42
_cell_measurement_theta_min 2.31
_cell_volume 1802.99(15)
_computing_cell_refinement
;
X-AREA (Stoe, 2009)
;
_computing_data_collection
;
X-AREA (Stoe, 2009)
;
_computing_data_reduction
;
X-RED (Stoe, 2009)
;
_computing_molecular_graphics
;
ORTEP3 for Windows (Farrugia, 2012)
;
_computing_publication_material
;
SHELXL2018 (Sheldrick, 2015b)
;
_computing_structure_refinement
;
SHELXL2018 (Sheldrick, 2015b)
;
_computing_structure_solution
;
<i>SHELXT</i> (Sheldrick, 2015a)
;
_diffrn_ambient_temperature 193(2)
_diffrn_detector 'image plate (34 cm diameter)'
_diffrn_detector_area_resol_mean 6.67
_diffrn_measured_fraction_theta_full 0.998
_diffrn_measured_fraction_theta_max 0.987
_diffrn_measurement_device '2-circle goniometer'
_diffrn_measurement_device_type 'Stoe IPDS 2'
_diffrn_measurement_method 'rotation method'
_diffrn_radiation_type MoK\a
_diffrn_radiation_wavelength 0.71073
_diffrn_reflns_av_R_equivalents 0.0537
_diffrn_reflns_av_unetI/netI 0.0296
_diffrn_reflns_limit_h_max 10
_diffrn_reflns_limit_h_min -10
_diffrn_reflns_limit_k_max 31
_diffrn_reflns_limit_k_min -30
_diffrn_reflns_limit_l_max 11
_diffrn_reflns_limit_l_min -11
_diffrn_reflns_number 18377
_diffrn_reflns_theta_full 25.242
_diffrn_reflns_theta_max 26.996
_diffrn_reflns_theta_min 2.455
_diffrn_source 'sealed X-ray tube, 12 x 0.4 mm long-fine focus'
_exptl_absorpt_coefficient_mu 0.082
_exptl_absorpt_correction_T_max 0.9801
_exptl_absorpt_correction_T_min 0.8204
_exptl_absorpt_correction_type integration
_exptl_absorpt_process_details
;
(X-RED; Stoe, 2009)
;
_exptl_crystal_colour Colourless
_exptl_crystal_density_diffrn 1.243
_exptl_crystal_description Prism
_exptl_crystal_F_000 720
_exptl_crystal_size_max 0.480
_exptl_crystal_size_mid 0.210
_exptl_crystal_size_min 0.180
_refine_diff_density_max 0.141
_refine_diff_density_min -0.227
_refine_ls_extinction_method none
_refine_ls_goodness_of_fit_ref 1.153
_refine_ls_hydrogen_treatment mixed
_refine_ls_matrix_type full
_refine_ls_number_parameters 240
_refine_ls_number_reflns 3882
_refine_ls_number_restraints 0
_refine_ls_restrained_S_all 1.153
_refine_ls_R_factor_all 0.0742
_refine_ls_R_factor_gt 0.0514
_refine_ls_shift/su_max 0.001
_refine_ls_shift/su_mean 0.000
_refine_ls_structure_factor_coef Fsqd
_refine_ls_weighting_details 'w=1/[\s^2^(Fo^2^)+(0.0475P)^2^+0.6249P] where P=(Fo^2^+2Fc^2^)/3'
_refine_ls_weighting_scheme calc
_refine_ls_wR_factor_gt 0.1119
_refine_ls_wR_factor_ref 0.1291
_reflns_number_gt 2967
_reflns_number_total 3882
_reflns_threshold_expression 'I > 2\s(I)'
_cod_data_source_file pk2679sup1.cif
_cod_data_source_block I
_cod_depositor_comments 'Adding full bibliography for 2244223--2244224.cif.'
_cod_original_sg_symbol_H-M 'P 21/n'
_cod_database_code 2244223
_cod_database_fobs_code 2244223
_shelx_space_group_comment
;
The symmetry employed for this shelxl refinement is uniquely defined
by the following loop, which should always be used as a source of
symmetry information in preference to the above space-group names.
They are only intended as comments.
;
_shelx_estimated_absorpt_t_min 0.962
_shelx_estimated_absorpt_t_max 0.985

loop_
_space_group_symop_operation_xyz
'x, y, z'
'-x+1/2, y+1/2, -z+1/2'
'-x, -y, -z'
'x-1/2, -y-1/2, z-1/2'

loop_
_atom_site_type_symbol
_atom_site_label
_atom_site_fract_x
_atom_site_fract_y
_atom_site_fract_z
_atom_site_U_iso_or_equiv
_atom_site_adp_type
_atom_site_calc_flag
_atom_site_occupancy
_atom_site_disorder_assembly
_atom_site_disorder_group
C C1 0.1490(3) 1.22813(9) 0.6450(3) 0.0565(6) Uani d 1 . .
H H1A 0.059051 1.234402 0.690216 0.085 Uiso calc 1 . .
H H1B 0.138400 1.254351 0.562369 0.085 Uiso calc 1 . .
H H1C 0.257591 1.233135 0.722392 0.085 Uiso calc 1 . .
C C2 0.1367(3) 1.17012(8) 0.5832(2) 0.0457(5) Uani d 1 . .
H H2A 0.034581 1.166745 0.495147 0.055 Uiso calc 1 . .
H H2B 0.234587 1.162517 0.547866 0.055 Uiso calc 1 . .
C C3 0.1304(2) 1.12830(7) 0.7020(2) 0.0363(4) Uani d 1 . .
H H3A 0.220902 1.135805 0.797292 0.044 Uiso calc 1 . .
H H3B 0.021949 1.131048 0.723328 0.044 Uiso calc 1 . .
N N1 0.15026(19) 1.07318(6) 0.64863(18) 0.0342(3) Uani d 1 . .
H H1N 0.187(3) 1.0698(10) 0.567(3) 0.050(6) Uiso d 1 . .
C C4 0.1460(2) 1.02613(7) 0.72048(19) 0.0311(4) Uani d 1 . .
C C5 0.1863(2) 0.97588(7) 0.66711(19) 0.0297(4) Uani d 1 . .
C C6 0.1047(2) 1.03163(8) 0.8671(2) 0.0399(4) Uani d 1 . .
H H6A 0.175144 1.060165 0.929658 0.060 Uiso calc 1 . .
H H6B 0.125317 0.996585 0.921533 0.060 Uiso calc 1 . .
H H6C -0.013406 1.041718 0.845375 0.060 Uiso calc 1 . .
C C7 0.1491(2) 0.92312(7) 0.72906(19) 0.0311(4) Uani d 1 . .
O O1 0.24257(16) 0.88268(6) 0.75027(15) 0.0413(3) Uani d 1 . .
N N2 -0.00388(19) 0.92087(6) 0.75185(18) 0.0336(3) Uani d 1 . .
H H2N -0.073(3) 0.9468(10) 0.708(3) 0.049(6) Uiso d 1 . .
C C8 -0.0758(2) 0.87725(7) 0.81029(19) 0.0311(4) Uani d 1 . .
C C9 -0.2493(2) 0.87627(8) 0.7747(2) 0.0362(4) Uani d 1 . .
H H9 -0.314313 0.903796 0.710646 0.043 Uiso calc 1 . .
C C10 -0.3278(2) 0.83562(8) 0.8319(2) 0.0416(4) Uani d 1 . .
H H10 -0.446393 0.835127 0.806474 0.050 Uiso calc 1 . .
C C11 -0.2340(3) 0.79569(8) 0.9259(2) 0.0448(5) Uani d 1 . .
H H11 -0.287648 0.767829 0.965915 0.054 Uiso calc 1 . .
C C12 -0.0622(3) 0.79650(9) 0.9612(2) 0.0452(5) Uani d 1 . .
H H12 0.002335 0.769047 1.025872 0.054 Uiso calc 1 . .
C C13 0.0176(2) 0.83696(8) 0.9033(2) 0.0390(4) Uani d 1 . .
H H13 0.136133 0.836958 0.927613 0.047 Uiso calc 1 . .
C C14 0.25399(19) 0.97405(7) 0.53946(19) 0.0299(4) Uani d 1 . .
O O2 0.25269(15) 1.01470(5) 0.45613(14) 0.0342(3) Uani d 1 . .
N N3 0.3185(2) 0.92538(7) 0.51188(18) 0.0359(4) Uani d 1 . .
H H3N 0.313(3) 0.8986(9) 0.576(2) 0.041(6) Uiso d 1 . .
C C15 0.3593(2) 0.90910(8) 0.3819(2) 0.0333(4) Uani d 1 . .
C C16 0.3682(2) 0.85294(9) 0.3598(2) 0.0425(5) Uani d 1 . .
H H16 0.347921 0.828183 0.431518 0.051 Uiso calc 1 . .
C C17 0.4061(3) 0.83256(10) 0.2347(2) 0.0498(5) Uani d 1 . .
H H17 0.412200 0.794052 0.221270 0.060 Uiso calc 1 . .
C C18 0.4352(2) 0.86814(10) 0.1293(2) 0.0485(5) Uani d 1 . .
H H18 0.459997 0.854333 0.042642 0.058 Uiso calc 1 . .
C C19 0.4277(2) 0.92404(10) 0.1514(2) 0.0465(5) Uani d 1 . .
H H19 0.447291 0.948603 0.078995 0.056 Uiso calc 1 . .
C C20 0.3919(2) 0.94502(8) 0.2779(2) 0.0395(4) Uani d 1 . .
H H20 0.389836 0.983552 0.292900 0.047 Uiso calc 1 . .

loop_
_atom_site_aniso_label
_atom_site_aniso_U_11
_atom_site_aniso_U_22
_atom_site_aniso_U_33
_atom_site_aniso_U_12
_atom_site_aniso_U_13
_atom_site_aniso_U_23
C1 0.0671(15) 0.0358(11) 0.0656(15) 0.0032(10) 0.0187(12) 0.0015(10)
C2 0.0514(12) 0.0372(11) 0.0476(11) 0.0013(9) 0.0140(9) -0.0014(9)
C3 0.0352(9) 0.0313(9) 0.0425(10) 0.0012(7) 0.0122(8) -0.0075(8)
N1 0.0357(8) 0.0317(8) 0.0375(8) 0.0006(6) 0.0142(7) -0.0033(6)
C4 0.0251(8) 0.0352(9) 0.0332(9) -0.0010(7) 0.0094(7) -0.0017(7)
C5 0.0267(8) 0.0323(9) 0.0310(8) 0.0009(6) 0.0103(7) 0.0006(7)
C6 0.0433(10) 0.0433(11) 0.0375(10) 0.0001(8) 0.0186(8) -0.0047(8)
C7 0.0289(8) 0.0357(9) 0.0298(8) 0.0020(7) 0.0106(7) 0.0011(7)
O1 0.0395(7) 0.0422(8) 0.0472(8) 0.0115(6) 0.0210(6) 0.0118(6)
N2 0.0292(7) 0.0316(8) 0.0418(8) 0.0020(6) 0.0137(6) 0.0064(7)
C8 0.0342(9) 0.0313(9) 0.0304(8) -0.0012(7) 0.0137(7) -0.0011(7)
C9 0.0334(9) 0.0385(10) 0.0389(10) 0.0008(7) 0.0143(8) 0.0017(8)
C10 0.0353(10) 0.0450(11) 0.0485(11) -0.0043(8) 0.0186(8) -0.0006(9)
C11 0.0471(11) 0.0396(11) 0.0529(12) -0.0077(9) 0.0228(9) 0.0053(9)
C12 0.0451(11) 0.0403(11) 0.0505(12) 0.0015(8) 0.0150(9) 0.0117(9)
C13 0.0329(9) 0.0402(10) 0.0432(10) -0.0001(8) 0.0106(8) 0.0070(8)
C14 0.0233(7) 0.0337(9) 0.0326(9) 0.0006(6) 0.0080(6) 0.0011(7)
O2 0.0344(6) 0.0347(7) 0.0373(7) 0.0029(5) 0.0165(5) 0.0046(5)
N3 0.0414(8) 0.0329(8) 0.0393(8) 0.0073(7) 0.0210(7) 0.0036(7)
C15 0.0255(8) 0.0406(10) 0.0352(9) 0.0045(7) 0.0115(7) -0.0016(7)
C16 0.0421(10) 0.0425(11) 0.0459(11) 0.0077(8) 0.0180(9) -0.0017(9)
C17 0.0481(12) 0.0524(13) 0.0495(12) 0.0083(9) 0.0158(9) -0.0144(10)
C18 0.0359(10) 0.0712(15) 0.0390(10) 0.0057(10) 0.0124(8) -0.0138(10)
C19 0.0372(10) 0.0668(14) 0.0397(11) 0.0019(9) 0.0181(8) 0.0006(10)
C20 0.0354(10) 0.0450(11) 0.0431(10) 0.0026(8) 0.0193(8) -0.0001(8)

loop_
_atom_type_symbol
_atom_type_description
_atom_type_scat_dispersion_real
_atom_type_scat_dispersion_imag
_atom_type_scat_source
C C 0.0033 0.0016 'International Tables Vol C Tables 4.2.6.8 and 6.1.1.4'
H H 0.0000 0.0000 'International Tables Vol C Tables 4.2.6.8 and 6.1.1.4'
N N 0.0061 0.0033 'International Tables Vol C Tables 4.2.6.8 and 6.1.1.4'
O O 0.0106 0.0060 'International Tables Vol C Tables 4.2.6.8 and 6.1.1.4'

loop_
_exptl_crystal_face_index_h
_exptl_crystal_face_index_k
_exptl_crystal_face_index_l
_exptl_crystal_face_perp_dist
2 30 -2 0.1227
3 -30 -1 0.2541
2 -5 30 1.4494
-30 -1 12 0.6521
-4 -30 2 0.2163
-30 -1 -2 0.7056

loop_
_geom_angle_atom_site_label_1
_geom_angle_atom_site_label_2
_geom_angle_atom_site_label_3
_geom_angle_site_symmetry_1
_geom_angle_site_symmetry_3
_geom_angle
_geom_angle_publ_flag
C2 C1 H1A . . 109.5 ?
C2 C1 H1B . . 109.5 ?
H1A C1 H1B . . 109.5 ?
C2 C1 H1C . . 109.5 ?
H1A C1 H1C . . 109.5 ?
H1B C1 H1C . . 109.5 ?
C3 C2 C1 . . 111.53(18) ?
C3 C2 H2A . . 109.3 ?
C1 C2 H2A . . 109.3 ?
C3 C2 H2B . . 109.3 ?
C1 C2 H2B . . 109.3 ?
H2A C2 H2B . . 108.0 ?
N1 C3 C2 . . 109.93(15) ?
N1 C3 H3A . . 109.7 ?
C2 C3 H3A . . 109.7 ?
N1 C3 H3B . . 109.7 ?
C2 C3 H3B . . 109.7 ?
H3A C3 H3B . . 108.2 ?
C4 N1 C3 . . 126.89(16) ?
C4 N1 H1N . . 114.0(15) ?
C3 N1 H1N . . 118.2(15) ?
N1 C4 C5 . . 122.05(16) ?
N1 C4 C6 . . 114.99(16) ?
C5 C4 C6 . . 122.87(16) ?
C4 C5 C14 . . 120.53(15) ?
C4 C5 C7 . . 121.41(15) ?
C14 C5 C7 . . 117.88(15) ?
C4 C6 H6A . . 109.5 ?
C4 C6 H6B . . 109.5 ?
H6A C6 H6B . . 109.5 ?
C4 C6 H6C . . 109.5 ?
H6A C6 H6C . . 109.5 ?
H6B C6 H6C . . 109.5 ?
O1 C7 N2 . . 121.60(16) ?
O1 C7 C5 . . 123.75(15) ?
N2 C7 C5 . . 114.50(15) ?
C7 N2 C8 . . 128.54(16) ?
C7 N2 H2N . . 115.0(15) ?
C8 N2 H2N . . 115.2(15) ?
C13 C8 C9 . . 119.29(17) ?
C13 C8 N2 . . 123.20(16) ?
C9 C8 N2 . . 117.48(16) ?
C10 C9 C8 . . 120.55(18) ?
C10 C9 H9 . . 119.7 ?
C8 C9 H9 . . 119.7 ?
C11 C10 C9 . . 120.02(18) ?
C11 C10 H10 . . 120.0 ?
C9 C10 H10 . . 120.0 ?
C12 C11 C10 . . 119.58(18) ?
C12 C11 H11 . . 120.2 ?
C10 C11 H11 . . 120.2 ?
C11 C12 C13 . . 120.78(19) ?
C11 C12 H12 . . 119.6 ?
C13 C12 H12 . . 119.6 ?
C8 C13 C12 . . 119.77(18) ?
C8 C13 H13 . . 120.1 ?
C12 C13 H13 . . 120.1 ?
O2 C14 N3 . . 120.18(15) ?
O2 C14 C5 . . 122.81(16) ?
N3 C14 C5 . . 117.00(15) ?
C14 N3 C15 . . 128.45(16) ?
C14 N3 H3N . . 114.1(14) ?
C15 N3 H3N . . 116.0(14) ?
C20 C15 C16 . . 119.20(17) ?
C20 C15 N3 . . 124.55(17) ?
C16 C15 N3 . . 116.25(17) ?
C17 C16 C15 . . 120.9(2) ?
C17 C16 H16 . . 119.6 ?
C15 C16 H16 . . 119.6 ?
C18 C17 C16 . . 120.1(2) ?
C18 C17 H17 . . 119.9 ?
C16 C17 H17 . . 119.9 ?
C17 C18 C19 . . 119.21(19) ?
C17 C18 H18 . . 120.4 ?
C19 C18 H18 . . 120.4 ?
C18 C19 C20 . . 121.2(2) ?
C18 C19 H19 . . 119.4 ?
C20 C19 H19 . . 119.4 ?
C15 C20 C19 . . 119.38(19) ?
C15 C20 H20 . . 120.3 ?
C19 C20 H20 . . 120.3 ?

loop_
_geom_bond_atom_site_label_1
_geom_bond_atom_site_label_2
_geom_bond_site_symmetry_2
_geom_bond_distance
_geom_bond_publ_flag
C1 C2 . 1.517(3) ?
C1 H1A . 0.9800 ?
C1 H1B . 0.9800 ?
C1 H1C . 0.9800 ?
C2 C3 . 1.512(3) ?
C2 H2A . 0.9900 ?
C2 H2B . 0.9900 ?
C3 N1 . 1.458(2) ?
C3 H3A . 0.9900 ?
C3 H3B . 0.9900 ?
N1 C4 . 1.331(2) y
N1 H1N . 0.90(2) ?
C4 C5 . 1.400(2) y
C4 C6 . 1.506(2) ?
C5 C14 . 1.460(2) ?
C5 C7 . 1.479(2) ?
C6 H6A . 0.9800 ?
C6 H6B . 0.9800 ?
C6 H6C . 0.9800 ?
C7 O1 . 1.237(2) y
C7 N2 . 1.364(2) y
N2 C8 . 1.409(2) ?
N2 H2N . 0.87(2) ?
C8 C13 . 1.382(3) ?
C8 C9 . 1.391(2) ?
C9 C10 . 1.381(3) ?
C9 H9 . 0.9500 ?
C10 C11 . 1.381(3) ?
C10 H10 . 0.9500 ?
C11 C12 . 1.377(3) ?
C11 H11 . 0.9500 ?
C12 C13 . 1.388(3) ?
C12 H12 . 0.9500 ?
C13 H13 . 0.9500 ?
C14 O2 . 1.254(2) y
C14 N3 . 1.360(2) y
N3 C15 . 1.405(2) ?
N3 H3N . 0.89(2) ?
C15 C20 . 1.389(3) ?
C15 C16 . 1.389(3) ?
C16 C17 . 1.384(3) ?
C16 H16 . 0.9500 ?
C17 C18 . 1.381(3) ?
C17 H17 . 0.9500 ?
C18 C19 . 1.382(3) ?
C18 H18 . 0.9500 ?
C19 C20 . 1.392(3) ?
C19 H19 . 0.9500 ?
C20 H20 . 0.9500 ?

loop_
_geom_hbond_atom_site_label_D
_geom_hbond_atom_site_label_H
_geom_hbond_atom_site_label_A
_geom_hbond_site_symmetry_A
_geom_hbond_distance_DH
_geom_hbond_distance_HA
_geom_hbond_distance_DA
_geom_hbond_angle_DHA
_geom_hbond_publ_flag
N1 H1N O2 . 0.90(2) 1.87(2) 2.623(2) 139(2) yes
N3 H3N O1 . 0.89(2) 1.92(2) 2.687(2) 142.9(19) yes
C6 H6B N2 . 0.98 2.45 2.943(3) 110.6 yes
C13 H13 O1 . 0.95 2.37 2.905(2) 115.0 yes
C20 H20 O2 . 0.95 2.29 2.854(2) 117.4 yes
N2 H2N O2 3_576 0.87(2) 2.02(2) 2.843(2) 158(2) yes
C10 H10 O1 1_455 0.95 2.76 3.635(2) 154.3 yes
C13 H13 Cg2 1_556 0.95 3.40 4.011(2) 123.8 yes

loop_
_geom_torsion_atom_site_label_1
_geom_torsion_atom_site_label_2
_geom_torsion_atom_site_label_3
_geom_torsion_atom_site_label_4
_geom_torsion_site_symmetry_1
_geom_torsion_site_symmetry_2
_geom_torsion_site_symmetry_3
_geom_torsion_site_symmetry_4
_geom_torsion
_geom_torsion_publ_flag
C1 C2 C3 N1 . . . . -169.39(17) y
C2 C3 N1 C4 . . . . -177.75(17) ?
C3 N1 C4 C5 . . . . -172.23(16) ?
C3 N1 C4 C6 . . . . 4.4(3) ?
N1 C4 C5 C14 . . . . 7.3(3) ?
C6 C4 C5 C14 . . . . -169.03(16) ?
N1 C4 C5 C7 . . . . -167.58(16) ?
C6 C4 C5 C7 . . . . 16.1(2) ?
C4 C5 C7 O1 . . . . -142.19(18) ?
C14 C5 C7 O1 . . . . 42.8(2) ?
C4 C5 C7 N2 . . . . 42.2(2) ?
C14 C5 C7 N2 . . . . -132.82(16) ?
O1 C7 N2 C8 . . . . 5.0(3) ?
C5 C7 N2 C8 . . . . -179.29(16) ?
C7 N2 C8 C13 . . . . 24.0(3) ?
C7 N2 C8 C9 . . . . -157.83(18) ?
C13 C8 C9 C10 . . . . 0.1(3) ?
N2 C8 C9 C10 . . . . -178.08(17) ?
C8 C9 C10 C11 . . . . 0.4(3) ?
C9 C10 C11 C12 . . . . -0.5(3) ?
C10 C11 C12 C13 . . . . 0.0(3) ?
C9 C8 C13 C12 . . . . -0.6(3) ?
N2 C8 C13 C12 . . . . 177.48(18) ?
C11 C12 C13 C8 . . . . 0.6(3) ?
C4 C5 C14 O2 . . . . -12.5(3) ?
C7 C5 C14 O2 . . . . 162.54(15) ?
C4 C5 C14 N3 . . . . 168.22(15) ?
C7 C5 C14 N3 . . . . -16.7(2) ?
O2 C14 N3 C15 . . . . -13.5(3) ?
C5 C14 N3 C15 . . . . 165.78(17) ?
C14 N3 C15 C20 . . . . 22.0(3) ?
C14 N3 C15 C16 . . . . -158.64(18) ?
C20 C15 C16 C17 . . . . -1.1(3) ?
N3 C15 C16 C17 . . . . 179.48(18) ?
C15 C16 C17 C18 . . . . -0.3(3) ?
C16 C17 C18 C19 . . . . 0.7(3) ?
C17 C18 C19 C20 . . . . 0.2(3) ?
C16 C15 C20 C19 . . . . 2.0(3) ?
N3 C15 C20 C19 . . . . -178.67(17) ?
C18 C19 C20 C15 . . . . -1.5(3) ?
